data_1513295
loop_
_publ_author_name
'Liu, Feng-Shou'
'Hu, Hai-Bin'
'Xu, Ying'
'Guo, Li-Hua'
'Zai, Shao-Bo'
'Song, Ke-Ming'
'Gao, Hai-Yang'
'Zhang, Ling'
'Zhu, Fang-Ming'
'Wu, Qing'

_publ_section_title
;
 Thermostable \a-Diimine Nickel(II) Catalyst for Ethylene Polymerization:
 Effects of the Substituted Backbone Structure on Catalytic Properties and
 Branching Structure of Polyethylene
;
_journal_issue 20
_journal_name_full Macromolecules
_journal_page_first 7789
_journal_paper_doi 10.1021/ma9013466
_journal_volume 42
_journal_year 2009
_chemical_formula_sum 'C26.5 H32 Br2 Cl N2 Ni'
_chemical_formula_weight 632.52
_chemical_name_systematic
; 
 ? 
;
_space_group_IT_number 14
_symmetry_cell_setting monoclinic
_symmetry_space_group_name_Hall '-P 2yn'
_symmetry_space_group_name_H-M 'P 1 21/n 1'
_atom_sites_solution_hydrogens geom
_atom_sites_solution_primary direct
_atom_sites_solution_secondary difmap
_audit_creation_method SHELXL-97
_cell_angle_alpha 90.00
_cell_angle_beta 116.181(3)
_cell_angle_gamma 90.00
_cell_formula_units_Z 8
_cell_length_a 18.845(4)
_cell_length_b 16.514(3)
_cell_length_c 19.589(4)
_cell_measurement_temperature 173(2)
_cell_volume 5470.8(19)
_computing_cell_refinement 'SAINT-PLUS, Ver. 6.0, 1997'
_computing_data_collection 'SMART, 1998.'
_computing_data_reduction 'SAINT-PLUS, Ver. 6.0, 1997'
_computing_molecular_graphics 'XP, Ver. 6.10, Bruker AXS Inc., 2000.'
_computing_publication_material 'SHELXTL-Bruker AXS Inc., 1998.'
_computing_structure_refinement 'SHELXL-97 (Sheldrick, 1997)'
_computing_structure_solution 'SHELXS-97 (Sheldrick, 1990)'
_diffrn_ambient_temperature 173(2)
_diffrn_measured_fraction_theta_full 0.993
_diffrn_measured_fraction_theta_max 0.993
_diffrn_measurement_device_type 'Bruker Apex CCD'
_diffrn_measurement_method '\w scan'
_diffrn_radiation_monochromator graphite
_diffrn_radiation_source 'fine-focus sealed tube'
_diffrn_radiation_type MoK\a
_diffrn_radiation_wavelength 0.71073
_diffrn_reflns_av_R_equivalents 0.0393
_diffrn_reflns_av_sigmaI/netI 0.0512
_diffrn_reflns_limit_h_max 23
_diffrn_reflns_limit_h_min -24
_diffrn_reflns_limit_k_max 20
_diffrn_reflns_limit_k_min -20
_diffrn_reflns_limit_l_max 25
_diffrn_reflns_limit_l_min -25
_diffrn_reflns_number 35187
_diffrn_reflns_theta_full 27.08
_diffrn_reflns_theta_max 27.08
_diffrn_reflns_theta_min 1.69
_diffrn_standards_decay_% 0
_exptl_absorpt_coefficient_mu 3.745
_exptl_absorpt_correction_T_max 0.3022
_exptl_absorpt_correction_T_min 0.2665
_exptl_absorpt_correction_type multi-scan
_exptl_absorpt_process_details 'SADABS (Bruker, 2002)'
_exptl_crystal_density_diffrn 1.536
_exptl_crystal_density_method 'not measured'
_exptl_crystal_F_000 2560
_exptl_crystal_size_max 0.48
_exptl_crystal_size_mid 0.45
_exptl_crystal_size_min 0.42
_refine_diff_density_max 1.700
_refine_diff_density_min -1.672
_refine_diff_density_rms 0.107
_refine_ls_extinction_method none
_refine_ls_goodness_of_fit_ref 1.041
_refine_ls_hydrogen_treatment constr
_refine_ls_matrix_type full
_refine_ls_number_parameters 581
_refine_ls_number_reflns 11958
_refine_ls_number_restraints 13
_refine_ls_restrained_S_all 1.049
_refine_ls_R_factor_all 0.1037
_refine_ls_R_factor_gt 0.0572
_refine_ls_shift/su_max 0.001
_refine_ls_shift/su_mean 0.000
_refine_ls_structure_factor_coef Fsqd
_refine_ls_weighting_details 'calc w=1/[\s^2^(Fo^2^)+(0.0788P)^2^+13.3836P] where P=(Fo^2^+2Fc^2^)/3'
_refine_ls_weighting_scheme calc
_refine_ls_wR_factor_gt 0.1473
_refine_ls_wR_factor_ref 0.1750
_reflns_number_gt 7449
_reflns_number_total 11958
_reflns_threshold_expression >2sigma(I)
_cod_data_source_file ma9013466sup1.cif
_cod_data_source_block a
_cod_depositor_comments
;
The following automatic conversions were performed:

'_exptl_absorpt_correction_type' value 'Multi-scan' changed to
'multi-scan' according to
/home/saulius/struct/CIF-dictionaries/cif_core.dic dictionary named
'cif_core.dic' version 2.4.2 from 2011-04-26.

Automatic conversion script
Id: cif_fix_values 1891 2012-01-12 08:04:46Z andrius 
;
_cod_original_cell_volume 5471.0(18)
_cod_original_sg_symbol_H-M P2(1)/n
_cod_database_code 1513295

loop_
_symmetry_equiv_pos_as_xyz
'x, y, z'
'-x+1/2, y+1/2, -z+1/2'
'-x, -y, -z'
'x-1/2, -y-1/2, z-1/2'

loop_
_atom_site_label
_atom_site_type_symbol
_atom_site_fract_x
_atom_site_fract_y
_atom_site_fract_z
_atom_site_U_iso_or_equiv
_atom_site_adp_type
_atom_site_occupancy
_atom_site_symmetry_multiplicity
_atom_site_calc_flag
_atom_site_refinement_flags
_atom_site_disorder_assembly
_atom_site_disorder_group
Ni2 Ni 0.23722(4) 0.14924(4) 0.19428(4) 0.03884(19) Uani 1 1 d . A .
Ni1 Ni 0.26404(4) 0.17069(4) 0.73155(4) 0.03808(18) Uani 1 1 d . . .
Br3 Br 0.31173(5) 0.11546(5) 0.32254(4) 0.0691(2) Uani 1 1 d . . .
Br4 Br 0.10780(4) 0.19291(5) 0.14507(5) 0.0720(2) Uani 1 1 d . . .
Br1 Br 0.38936(4) 0.12625(4) 0.81861(4) 0.0607(2) Uani 1 1 d . . .
Br2 Br 0.16419(4) 0.20389(4) 0.76745(4) 0.05237(18) Uani 1 1 d . . .
Cl1 Cl 0.48778(18) 0.0474(2) 0.6455(2) 0.1270(11) Uani 1 1 d . . .
Cl2 Cl 0.47969(19) 0.11112(18) 0.50536(16) 0.1160(9) Uani 1 1 d . . .
N3 N 0.2483(3) 0.0641(3) 0.1255(3) 0.0379(10) Uani 1 1 d . A .
N4 N 0.3147(3) 0.2108(3) 0.1677(3) 0.0514(13) Uani 1 1 d . . .
N1 N 0.2105(3) 0.1015(3) 0.6359(3) 0.0398(11) Uani 1 1 d . . .
N2 N 0.2732(3) 0.2511(3) 0.6576(3) 0.0364(10) Uani 1 1 d . . .
C1A C 0.2285(7) 0.3389(7) 0.4983(6) 0.049(2) Uani 0.545(9) 1 d P . .
H1AA H 0.1909 0.3681 0.5114 0.074 Uiso 0.545(9) 1 calc PR . .
H1AB H 0.2151 0.3478 0.4445 0.074 Uiso 0.545(9) 1 calc PR . .
H1AC H 0.2821 0.3588 0.5299 0.074 Uiso 0.545(9) 1 calc PR . .
C1B C 0.1295(8) 0.0554(8) 0.4583(7) 0.049(2) Uani 0.455(9) 1 d P . .
H1BA H 0.0786 0.0521 0.4605 0.074 Uiso 0.455(9) 1 calc PR . .
H1BB H 0.1616 0.0079 0.4834 0.074 Uiso 0.455(9) 1 calc PR . .
H1BC H 0.1204 0.0568 0.4050 0.074 Uiso 0.455(9) 1 calc PR . .
C2A C 0.4465(7) 0.2395(7) 0.1082(7) 0.079(3) Uani 0.707(10) 1 d P A .
H2AA H 0.4853 0.2350 0.1617 0.118 Uiso 0.707(10) 1 calc PR . .
H2AB H 0.4185 0.2912 0.1001 0.118 Uiso 0.707(10) 1 calc PR . .
H2AC H 0.4737 0.2368 0.0757 0.118 Uiso 0.707(10) 1 calc PR . .
C2B C 0.3335(16) -0.0209(18) 0.0362(17) 0.079(3) Uani 0.293(10) 1 d P . .
H2BA H 0.3543 -0.0563 0.0809 0.118 Uiso 0.293(10) 1 calc PR . .
H2BB H 0.3656 -0.0270 0.0084 0.118 Uiso 0.293(10) 1 calc PR . .
H2BC H 0.2787 -0.0358 0.0028 0.118 Uiso 0.293(10) 1 calc PR . .
C5 C 0.1813(4) 0.0197(3) 0.6295(3) 0.0410(13) Uani 1 1 d . . .
C6 C 0.1033(4) 0.0063(3) 0.6178(3) 0.0435(14) Uani 1 1 d . . .
C7 C 0.2711(4) 0.3970(3) 0.6747(3) 0.0433(13) Uani 1 1 d . . .
C8 C 0.3112(4) 0.4716(4) 0.6891(3) 0.0529(16) Uani 1 1 d . . .
H8A H 0.2843 0.5197 0.6905 0.064 Uiso 1 1 calc R . .
C9 C 0.2396(4) 0.2234(4) 0.5906(3) 0.0449(14) Uani 1 1 d . . .
C10 C 0.3920(4) 0.3305(4) 0.6866(4) 0.0479(14) Uani 1 1 d . . .
C11 C 0.3134(3) 0.3281(3) 0.6729(3) 0.0407(13) Uani 1 1 d . . .
C12 C 0.2044(4) 0.1402(4) 0.5787(3) 0.0475(14) Uani 1 1 d . . .
C13 C 0.0462(4) 0.0736(4) 0.6054(4) 0.0518(15) Uani 1 1 d . . .
H13A H -0.0046 0.0512 0.5987 0.078 Uiso 1 1 calc R . .
H13B H 0.0387 0.1040 0.5598 0.078 Uiso 1 1 calc R . .
H13C H 0.0669 0.1098 0.6496 0.078 Uiso 1 1 calc R . .
C14 C 0.2053(5) -0.1221(4) 0.6348(4) 0.0609(19) Uani 1 1 d . . .
H14A H 0.2387 -0.1668 0.6392 0.073 Uiso 1 1 calc R . .
C15 C 0.1301(5) -0.1360(4) 0.6250(4) 0.064(2) Uani 1 1 d . . .
H15A H 0.1124 -0.1901 0.6239 0.077 Uiso 1 1 calc R . .
C16 C 0.3001(3) 0.0859(4) 0.1042(3) 0.0453(14) Uani 1 1 d . . .
C17 C 0.3372(4) 0.1672(4) 0.1271(4) 0.0505(16) Uani 1 1 d . A .
C18 C 0.2030(4) -0.0101(4) 0.1001(4) 0.0572(19) Uani 1 1 d . . .
C19 C 0.4359(4) 0.2564(5) 0.6831(5) 0.071(2) Uani 1 1 d . . .
H19A H 0.4016 0.2089 0.6737 0.107 Uiso 1 1 calc R . .
H19B H 0.4831 0.2497 0.7315 0.107 Uiso 1 1 calc R . .
H19C H 0.4515 0.2621 0.6418 0.107 Uiso 1 1 calc R . .
C20 C 0.2276(6) -0.0775(5) 0.1451(5) 0.073(2) Uani 1 1 d . A .
C21 C 0.3361(5) 0.0492(5) 0.0564(5) 0.073(2) Uani 1 1 d D A .
C22 C 0.2246(5) 0.2525(4) 0.5120(4) 0.068(2) Uani 1 1 d . . .
C23 C 0.1859(4) 0.3932(4) 0.6605(4) 0.0553(16) Uani 1 1 d . . .
H23A H 0.1677 0.3368 0.6515 0.083 Uiso 1 1 calc R . .
H23B H 0.1536 0.4259 0.6158 0.083 Uiso 1 1 calc R . .
H23C H 0.1809 0.4142 0.7050 0.083 Uiso 1 1 calc R . .
C24 C 0.4282(4) 0.4068(4) 0.6996(4) 0.0570(17) Uani 1 1 d . . .
H24A H 0.4816 0.4108 0.7077 0.068 Uiso 1 1 calc R . .
C25 C 0.3881(5) 0.4760(4) 0.7010(4) 0.0599(19) Uani 1 1 d . . .
H25A H 0.4141 0.5269 0.7103 0.072 Uiso 1 1 calc R . .
C26 C 0.3179(4) -0.0295(5) 0.6528(5) 0.072(2) Uani 1 1 d . . .
H26A H 0.3279 0.0288 0.6539 0.108 Uiso 1 1 calc R . .
H26B H 0.3270 -0.0547 0.6121 0.108 Uiso 1 1 calc R . .
H26C H 0.3536 -0.0534 0.7018 0.108 Uiso 1 1 calc R . .
C27 C 0.0805(4) -0.0735(4) 0.6167(3) 0.0538(17) Uani 1 1 d . . .
H27A H 0.0284 -0.0847 0.6100 0.065 Uiso 1 1 calc R . .
C28 C 0.2344(4) -0.0433(4) 0.6386(3) 0.0515(16) Uani 1 1 d . . .
C29 C 0.1767(8) -0.1481(5) 0.1195(7) 0.099(4) Uani 1 1 d . . .
H29A H 0.1900 -0.1961 0.1492 0.119 Uiso 1 1 calc R A .
C30 C 0.2840(7) 0.1926(5) 0.4928(5) 0.090(3) Uani 1 1 d . . .
H30A H 0.2880 0.2111 0.4466 0.107 Uiso 1 1 calc R . .
H30B H 0.3376 0.1914 0.5359 0.107 Uiso 1 1 calc R . .
C32 C 0.1320(4) -0.0053(6) 0.0304(5) 0.074(3) Uani 1 1 d . A .
C33 C 0.1688(6) 0.1249(5) 0.4948(4) 0.077(3) Uani 1 1 d . . .
C36 C 0.3924(5) 0.1760(5) 0.0900(6) 0.087(3) Uani 1 1 d D . .
C37 C 0.0810(5) 0.2403(6) 0.4829(5) 0.094(3) Uani 1 1 d . . .
H37A H 0.0954 0.2309 0.5368 0.141 Uiso 1 1 calc R . .
H37B H 0.0315 0.2121 0.4515 0.141 Uiso 1 1 calc R . .
H37C H 0.0741 0.2986 0.4723 0.141 Uiso 1 1 calc R . .
C38 C 0.1474(7) 0.2082(5) 0.4642(4) 0.100(4) Uani 1 1 d D . .
C39A C 0.1503(17) 0.2103(14) 0.3827(10) 0.072(5) Uani 0.44(2) 1 d PD . .
H39A H 0.1318 0.1584 0.3567 0.107 Uiso 0.44(2) 1 calc PR . .
H39B H 0.2048 0.2199 0.3908 0.107 Uiso 0.44(2) 1 calc PR . .
H39C H 0.1162 0.2540 0.3515 0.107 Uiso 0.44(2) 1 calc PR . .
C39B C 0.1051(14) 0.2177(11) 0.3773(9) 0.072(5) Uani 0.56(2) 1 d P . .
H39D H 0.0484 0.2262 0.3611 0.107 Uiso 0.56(2) 1 calc PR . .
H39E H 0.1128 0.1686 0.3533 0.107 Uiso 0.56(2) 1 calc PR . .
H39F H 0.1269 0.2644 0.3622 0.107 Uiso 0.56(2) 1 calc PR . .
C40 C 0.2462(7) 0.1117(5) 0.4806(5) 0.107(4) Uani 1 1 d . . .
H40A H 0.2824 0.0718 0.5169 0.128 Uiso 1 1 calc R . .
H40B H 0.2311 0.0925 0.4281 0.128 Uiso 1 1 calc R . .
C46 C 0.1082(5) 0.0689(7) -0.0177(5) 0.091(3) Uani 1 1 d . . .
H46A H 0.0578 0.0592 -0.0624 0.136 Uiso 1 1 calc R A .
H46B H 0.1489 0.0825 -0.0341 0.136 Uiso 1 1 calc R . .
H46C H 0.1020 0.1140 0.0118 0.136 Uiso 1 1 calc R . .
C47 C 0.0878(6) -0.0766(9) 0.0097(7) 0.115(5) Uani 1 1 d . . .
H47A H 0.0403 -0.0773 -0.0364 0.138 Uiso 1 1 calc R A .
C48 C 0.1093(9) -0.1448(8) 0.0522(9) 0.124(6) Uani 1 1 d . A .
H48A H 0.0769 -0.1916 0.0350 0.148 Uiso 1 1 calc R . .
C49 C 0.3025(6) -0.0801(5) 0.2153(5) 0.095(3) Uani 1 1 d . . .
H49A H 0.3289 -0.0274 0.2233 0.142 Uiso 1 1 calc R A .
H49B H 0.3369 -0.1221 0.2106 0.142 Uiso 1 1 calc R . .
H49C H 0.2916 -0.0926 0.2586 0.142 Uiso 1 1 calc R . .
C51 C 0.4169(7) 0.0934(6) 0.0918(7) 0.102(3) Uani 1 1 d . A .
C52 C 0.4617(8) 0.0794(8) 0.0412(9) 0.157(6) Uani 1 1 d . . .
H52A H 0.5126 0.1078 0.0638 0.236 Uiso 1 1 calc R A .
H52B H 0.4296 0.1005 -0.0102 0.236 Uiso 1 1 calc R . .
H52C H 0.4708 0.0214 0.0383 0.236 Uiso 1 1 calc R . .
C53 C 0.4644(5) 0.0669(8) 0.1706(5) 0.115(4) Uani 1 1 d . . .
H53A H 0.4352 0.0772 0.2005 0.172 Uiso 1 1 calc R A .
H53B H 0.5144 0.0969 0.1926 0.172 Uiso 1 1 calc R . .
H53C H 0.4754 0.0088 0.1712 0.172 Uiso 1 1 calc R . .
C55 C 0.3283(9) 0.1840(10) -0.0019(6) 0.154(7) Uani 1 1 d D A .
H55A H 0.2846 0.2216 -0.0093 0.184 Uiso 1 1 calc R . .
H55B H 0.3548 0.2025 -0.0329 0.184 Uiso 1 1 calc R . .
C56 C 0.3022(9) 0.1072(11) -0.0190(8) 0.154(6) Uani 1 1 d DU . .
H56A H 0.3191 0.0851 -0.0565 0.184 Uiso 1 1 calc R A .
H56B H 0.2437 0.1069 -0.0426 0.184 Uiso 1 1 calc R . .
C59 C 0.5423(5) 0.0826(6) 0.5987(5) 0.085(2) Uani 1 1 d . . .
H59A H 0.5748 0.1296 0.6266 0.103 Uiso 1 1 calc R . .
H59B H 0.5785 0.0394 0.5981 0.103 Uiso 1 1 calc R . .
C31A C 0.4779(10) 0.2091(8) 0.3103(10) 0.070(2) Uani 0.454(6) 1 d PD A 1
H31A H 0.5270 0.2239 0.3547 0.106 Uiso 0.454(6) 1 calc PR A 1
H31B H 0.4907 0.1803 0.2734 0.106 Uiso 0.454(6) 1 calc PR A 1
H31C H 0.4461 0.1740 0.3263 0.106 Uiso 0.454(6) 1 calc PR A 1
C60A C 0.3601(7) 0.2822(5) 0.2099(7) 0.051(4) Uani 0.454(6) 1 d PG A 1
C61A C 0.4323(7) 0.2841(5) 0.2744(7) 0.063(3) Uani 0.454(6) 1 d PGD A 1
C62A C 0.4643(6) 0.3577(7) 0.3085(6) 0.086(3) Uani 0.454(6) 1 d PG A 1
H62A H 0.5136 0.3590 0.3526 0.103 Uiso 0.454(6) 1 calc PR A 1
C63A C 0.4242(8) 0.4294(5) 0.2780(8) 0.116(7) Uani 0.454(6) 1 d PG A 1
H63A H 0.4461 0.4797 0.3012 0.139 Uiso 0.454(6) 1 calc PR A 1
C64A C 0.3520(7) 0.4275(5) 0.2134(8) 0.086(3) Uani 0.454(6) 1 d PG A 1
H64A H 0.3246 0.4765 0.1925 0.103 Uiso 0.454(6) 1 calc PR A 1
C65A C 0.3200(6) 0.3539(7) 0.1793(6) 0.063(3) Uani 0.454(6) 1 d PGD A 1
C66A C 0.2451(9) 0.3487(12) 0.1068(9) 0.070(2) Uani 0.454(6) 1 d PD A 1
H66A H 0.2227 0.4030 0.0918 0.106 Uiso 0.454(6) 1 calc PR A 1
H66B H 0.2070 0.3141 0.1146 0.106 Uiso 0.454(6) 1 calc PR A 1
H66C H 0.2566 0.3256 0.0667 0.106 Uiso 0.454(6) 1 calc PR A 1
C31B C 0.4521(8) 0.2588(9) 0.2930(9) 0.070(2) Uani 0.546(6) 1 d PD A 2
H31D H 0.4341 0.2044 0.2728 0.106 Uiso 0.546(6) 1 calc PR A 2
H31E H 0.4545 0.2633 0.3439 0.106 Uiso 0.546(6) 1 calc PR A 2
H31F H 0.5048 0.2683 0.2961 0.106 Uiso 0.546(6) 1 calc PR A 2
C60B C 0.3292(6) 0.2969(4) 0.1764(5) 0.051(4) Uani 0.546(6) 1 d PG A 2
C61B C 0.3956(5) 0.3202(5) 0.2415(5) 0.063(3) Uani 0.546(6) 1 d PGD A 2
C62B C 0.4101(5) 0.4018(6) 0.2599(5) 0.086(3) Uani 0.546(6) 1 d PG A 2
H62B H 0.4555 0.4177 0.3044 0.103 Uiso 0.546(6) 1 calc PR A 2
C63B C 0.3582(7) 0.4601(4) 0.2131(7) 0.116(7) Uani 0.546(6) 1 d PG A 2
H63B H 0.3681 0.5158 0.2257 0.139 Uiso 0.546(6) 1 calc PR A 2
C64B C 0.2918(6) 0.4368(5) 0.1480(6) 0.086(3) Uani 0.546(6) 1 d PG A 2
H64B H 0.2563 0.4767 0.1161 0.103 Uiso 0.546(6) 1 calc PR A 2
C65B C 0.2773(5) 0.3552(5) 0.1297(5) 0.063(3) Uani 0.546(6) 1 d PGD A 2
C66B C 0.2070(7) 0.3313(9) 0.0571(7) 0.070(2) Uani 0.546(6) 1 d PD A 2
H66D H 0.1771 0.3798 0.0316 0.106 Uiso 0.546(6) 1 calc PR A 2
H66E H 0.1729 0.2948 0.0689 0.106 Uiso 0.546(6) 1 calc PR A 2
H66F H 0.2252 0.3036 0.0235 0.106 Uiso 0.546(6) 1 calc PR A 2

loop_
_atom_site_aniso_label
_atom_site_aniso_U_11
_atom_site_aniso_U_22
_atom_site_aniso_U_33
_atom_site_aniso_U_23
_atom_site_aniso_U_13
_atom_site_aniso_U_12
Ni2 0.0436(4) 0.0377(4) 0.0488(4) -0.0090(3) 0.0328(4) -0.0040(3)
Ni1 0.0434(4) 0.0305(4) 0.0396(4) -0.0041(3) 0.0176(3) -0.0044(3)
Br3 0.0977(6) 0.0642(5) 0.0459(4) -0.0070(3) 0.0322(4) 0.0009(4)
Br4 0.0458(4) 0.0742(5) 0.1051(6) -0.0160(4) 0.0417(4) 0.0065(3)
Br1 0.0490(4) 0.0509(4) 0.0688(5) -0.0012(3) 0.0138(3) 0.0056(3)
Br2 0.0532(4) 0.0451(4) 0.0666(4) -0.0149(3) 0.0335(3) -0.0083(3)
Cl1 0.117(2) 0.133(2) 0.161(3) 0.035(2) 0.089(2) 0.0175(19)
Cl2 0.127(2) 0.110(2) 0.0847(17) 0.0071(15) 0.0231(16) 0.0196(17)
N3 0.039(2) 0.039(3) 0.045(3) -0.006(2) 0.027(2) 0.001(2)
N4 0.061(3) 0.045(3) 0.072(4) -0.016(3) 0.051(3) -0.015(2)
N1 0.046(3) 0.032(2) 0.042(3) -0.005(2) 0.020(2) -0.003(2)
N2 0.036(2) 0.030(2) 0.045(3) -0.006(2) 0.020(2) -0.0041(19)
C1A 0.059(5) 0.052(5) 0.041(5) -0.006(4) 0.025(4) -0.014(4)
C1B 0.059(5) 0.052(5) 0.041(5) -0.006(4) 0.025(4) -0.014(4)
C2A 0.086(7) 0.091(8) 0.094(8) -0.040(6) 0.070(7) -0.044(6)
C2B 0.086(7) 0.091(8) 0.094(8) -0.040(6) 0.070(7) -0.044(6)
C5 0.055(4) 0.029(3) 0.033(3) -0.004(2) 0.015(3) -0.009(3)
C6 0.058(4) 0.036(3) 0.028(3) -0.004(2) 0.011(3) -0.011(3)
C7 0.053(4) 0.036(3) 0.042(3) 0.000(2) 0.021(3) -0.005(3)
C8 0.086(5) 0.032(3) 0.042(3) -0.004(3) 0.029(3) -0.007(3)
C9 0.055(4) 0.041(3) 0.045(3) -0.004(3) 0.027(3) -0.013(3)
C10 0.052(4) 0.047(3) 0.053(4) -0.007(3) 0.031(3) -0.012(3)
C11 0.049(3) 0.036(3) 0.040(3) -0.004(2) 0.022(3) -0.012(3)
C12 0.061(4) 0.042(3) 0.040(3) -0.005(3) 0.022(3) -0.008(3)
C13 0.051(4) 0.048(4) 0.055(4) -0.007(3) 0.022(3) -0.015(3)
C14 0.080(5) 0.033(3) 0.043(4) -0.002(3) 0.003(3) 0.008(3)
C15 0.090(6) 0.031(3) 0.046(4) 0.000(3) 0.008(4) -0.018(4)
C16 0.042(3) 0.052(4) 0.048(3) -0.013(3) 0.025(3) -0.004(3)
C17 0.050(4) 0.054(4) 0.063(4) -0.015(3) 0.039(3) -0.011(3)
C18 0.074(5) 0.052(4) 0.075(5) -0.030(4) 0.061(4) -0.020(3)
C19 0.053(4) 0.067(5) 0.110(6) -0.012(4) 0.052(4) -0.009(4)
C20 0.120(7) 0.052(4) 0.083(6) -0.017(4) 0.078(6) -0.014(4)
C21 0.079(5) 0.080(5) 0.089(6) -0.043(5) 0.062(5) -0.023(4)
C22 0.109(6) 0.059(4) 0.045(4) -0.003(3) 0.041(4) -0.024(4)
C23 0.054(4) 0.046(4) 0.059(4) 0.002(3) 0.019(3) 0.010(3)
C24 0.060(4) 0.067(5) 0.052(4) -0.011(3) 0.032(3) -0.027(4)
C25 0.085(5) 0.050(4) 0.046(4) -0.009(3) 0.030(4) -0.034(4)
C26 0.068(5) 0.061(5) 0.085(5) -0.008(4) 0.031(4) 0.017(4)
C27 0.069(4) 0.044(4) 0.036(3) -0.002(3) 0.011(3) -0.017(3)
C28 0.062(4) 0.038(3) 0.043(3) -0.005(3) 0.013(3) 0.007(3)
C29 0.175(11) 0.056(5) 0.141(9) -0.040(6) 0.137(9) -0.038(6)
C30 0.148(9) 0.086(6) 0.062(5) 0.001(4) 0.072(6) 0.000(6)
C32 0.048(4) 0.108(7) 0.082(5) -0.059(5) 0.044(4) -0.030(4)
C33 0.130(7) 0.058(5) 0.037(4) -0.010(3) 0.031(4) -0.035(5)
C36 0.094(6) 0.085(6) 0.134(8) -0.034(6) 0.097(6) -0.027(5)
C37 0.077(6) 0.090(7) 0.078(6) 0.031(5) 0.001(5) 0.012(5)
C38 0.175(11) 0.049(5) 0.035(4) 0.006(3) 0.010(5) -0.017(6)
C39A 0.085(12) 0.046(5) 0.040(5) 0.013(4) -0.012(9) 0.006(10)
C39B 0.085(12) 0.046(5) 0.040(5) 0.013(4) -0.012(9) 0.006(10)
C40 0.200(12) 0.066(6) 0.076(6) 0.000(5) 0.082(7) 0.012(7)
C46 0.056(5) 0.140(9) 0.065(5) -0.021(6) 0.017(4) 0.009(5)
C47 0.077(6) 0.157(11) 0.148(10) -0.112(9) 0.084(7) -0.064(7)
C48 0.154(12) 0.108(9) 0.178(14) -0.092(10) 0.136(12) -0.072(9)
C49 0.172(10) 0.044(4) 0.088(7) 0.011(4) 0.075(7) 0.028(5)
C51 0.130(8) 0.093(7) 0.148(9) 0.003(6) 0.120(8) 0.008(6)
C52 0.204(13) 0.127(10) 0.262(16) -0.011(10) 0.213(14) 0.009(9)
C53 0.076(6) 0.208(12) 0.085(6) 0.061(7) 0.058(5) 0.088(7)
C55 0.223(16) 0.200(15) 0.095(8) 0.088(10) 0.123(11) 0.122(13)
C56 0.143(10) 0.250(15) 0.121(9) 0.008(10) 0.107(8) 0.033(11)
C59 0.088(6) 0.086(6) 0.083(6) 0.004(5) 0.039(5) -0.004(5)
C31A 0.072(6) 0.066(6) 0.069(6) 0.005(5) 0.027(5) -0.006(4)
C60A 0.055(9) 0.047(6) 0.068(10) -0.017(6) 0.044(8) -0.018(6)
C61A 0.091(8) 0.047(4) 0.078(7) -0.017(4) 0.061(6) -0.025(4)
C62A 0.115(9) 0.055(6) 0.126(10) -0.019(6) 0.089(8) -0.031(6)
C63A 0.162(18) 0.063(10) 0.19(2) -0.048(11) 0.138(16) -0.062(11)
C64A 0.115(9) 0.055(6) 0.126(10) -0.019(6) 0.089(8) -0.031(6)
C65A 0.091(8) 0.047(4) 0.078(7) -0.017(4) 0.061(6) -0.025(4)
C66A 0.072(6) 0.066(6) 0.069(6) 0.005(5) 0.027(5) -0.006(4)
C31B 0.072(6) 0.066(6) 0.069(6) 0.005(5) 0.027(5) -0.006(4)
C60B 0.055(9) 0.047(6) 0.068(10) -0.017(6) 0.044(8) -0.018(6)
C61B 0.091(8) 0.047(4) 0.078(7) -0.017(4) 0.061(6) -0.025(4)
C62B 0.115(9) 0.055(6) 0.126(10) -0.019(6) 0.089(8) -0.031(6)
C63B 0.162(18) 0.063(10) 0.19(2) -0.048(11) 0.138(16) -0.062(11)
C64B 0.115(9) 0.055(6) 0.126(10) -0.019(6) 0.089(8) -0.031(6)
C65B 0.091(8) 0.047(4) 0.078(7) -0.017(4) 0.061(6) -0.025(4)
C66B 0.072(6) 0.066(6) 0.069(6) 0.005(5) 0.027(5) -0.006(4)

loop_
_atom_type_symbol
_atom_type_description
_atom_type_scat_dispersion_real
_atom_type_scat_dispersion_imag
_atom_type_scat_source
C C 0.0033 0.0016 'International Tables Vol C Tables 4.2.6.8 and 6.1.1.4'
H H 0.0000 0.0000 'International Tables Vol C Tables 4.2.6.8 and 6.1.1.4'
N N 0.0061 0.0033 'International Tables Vol C Tables 4.2.6.8 and 6.1.1.4'
Ni Ni 0.3393 1.1124 'International Tables Vol C Tables 4.2.6.8 and 6.1.1.4'
Br Br -0.2901 2.4595 'International Tables Vol C Tables 4.2.6.8 and 6.1.1.4'
Cl Cl 0.1484 0.1585 'International Tables Vol C Tables 4.2.6.8 and 6.1.1.4'

loop_
_geom_angle_atom_site_label_1
_geom_angle_atom_site_label_2
_geom_angle_atom_site_label_3
_geom_angle
N3 Ni2 N4 83.08(19)
N3 Ni2 Br4 109.87(13)
N4 Ni2 Br4 118.99(17)
N3 Ni2 Br3 111.12(14)
N4 Ni2 Br3 103.66(17)
Br4 Ni2 Br3 123.07(4)
N2 Ni1 N1 82.74(18)
N2 Ni1 Br1 110.46(13)
N1 Ni1 Br1 115.14(14)
N2 Ni1 Br2 113.17(13)
N1 Ni1 Br2 105.62(13)
Br1 Ni1 Br2 122.70(4)
C16 N3 C18 123.2(5)
C16 N3 Ni2 110.0(4)
C18 N3 Ni2 126.8(3)
C17 N4 C60B 122.0(6)
C17 N4 C60A 121.8(7)
C60B N4 C60A 27.7(5)
C17 N4 Ni2 110.7(4)
C60B N4 Ni2 125.7(5)
C60A N4 Ni2 124.2(6)
C12 N1 C5 121.3(5)
C12 N1 Ni1 110.5(4)
C5 N1 Ni1 128.2(4)
C9 N2 C11 120.8(5)
C9 N2 Ni1 110.0(4)
C11 N2 Ni1 129.1(4)
C28 C5 C6 122.8(5)
C28 C5 N1 117.5(5)
C6 C5 N1 119.6(5)
C27 C6 C5 116.7(6)
C27 C6 C13 120.7(6)
C5 C6 C13 122.6(5)
C11 C7 C8 117.1(6)
C11 C7 C23 122.3(5)
C8 C7 C23 120.6(6)
C25 C8 C7 121.1(6)
N2 C9 C12 118.6(5)
N2 C9 C22 136.3(5)
C12 C9 C22 105.1(5)
C11 C10 C24 117.0(6)
C11 C10 C19 122.2(6)
C24 C10 C19 120.7(6)
C10 C11 C7 123.0(5)
C10 C11 N2 119.0(5)
C7 C11 N2 118.0(5)
N1 C12 C33 135.8(6)
N1 C12 C9 118.0(5)
C33 C12 C9 106.2(5)
C15 C14 C28 121.5(6)
C27 C15 C14 120.5(6)
N3 C16 C17 118.9(5)
N3 C16 C21 135.4(6)
C17 C16 C21 105.7(5)
N4 C17 C16 117.0(5)
N4 C17 C36 137.1(6)
C16 C17 C36 105.8(5)
C20 C18 C32 124.6(7)
C20 C18 N3 119.1(7)
C32 C18 N3 116.2(7)
C18 C20 C29 116.6(9)
C18 C20 C49 122.5(7)
C29 C20 C49 120.9(9)
C2B C21 C16 128.5(13)
C2B C21 C51 118.9(14)
C16 C21 C51 99.0(6)
C2B C21 C56 108.6(17)
C16 C21 C56 102.9(7)
C51 C21 C56 92.5(8)
C1A C22 C9 119.6(7)
C1A C22 C38 117.9(8)
C9 C22 C38 99.8(5)
C1A C22 C30 116.7(7)
C9 C22 C30 101.5(6)
C38 C22 C30 97.6(7)
C25 C24 C10 121.5(6)
C8 C25 C24 120.2(6)
C15 C27 C6 122.1(7)
C5 C28 C14 116.3(6)
C5 C28 C26 123.1(6)
C14 C28 C26 120.6(6)
C48 C29 C20 119.4(11)
C40 C30 C22 104.5(8)
C47 C32 C18 114.7(10)
C47 C32 C46 122.4(10)
C18 C32 C46 122.9(7)
C1B C33 C38 125.0(9)
C1B C33 C12 125.9(8)
C38 C33 C12 101.4(6)
C1B C33 C40 96.7(8)
C38 C33 C40 99.3(7)
C12 C33 C40 102.1(7)
C2A C36 C51 121.1(9)
C2A C36 C17 121.9(7)
C51 C36 C17 100.3(7)
C2A C36 C55 108.3(10)
C51 C36 C55 100.0(8)
C17 C36 C55 101.6(7)
C33 C38 C22 100.4(7)
C33 C38 C39B 117.3(9)
C22 C38 C39B 121.3(11)
C33 C38 C37 109.1(8)
C22 C38 C37 110.1(7)
C39B C38 C37 98.6(12)
C33 C38 C39A 107.2(11)
C22 C38 C39A 98.9(12)
C39B C38 C39A 30.0(8)
C37 C38 C39A 127.5(12)
C30 C40 C33 104.9(7)
C48 C47 C32 123.0(12)
C47 C48 C29 121.6(11)
C36 C51 C53 110.5(9)
C36 C51 C21 101.2(8)
C53 C51 C21 110.7(8)
C36 C51 C52 112.3(8)
C53 C51 C52 111.7(9)
C21 C51 C52 110.1(9)
C56 C55 C36 101.7(9)
C55 C56 C21 111.9(12)
Cl2 C59 Cl1 110.8(5)
C61A C60A C65A 120.0
C61A C60A N4 128.3(8)
C65A C60A N4 111.6(8)
C60A C61A C62A 120.0
C60A C61A C31A 122.6(10)
C62A C61A C31A 117.4(10)
C63A C62A C61A 120.0
C64A C63A C62A 120.0
C63A C64A C65A 120.0
C64A C65A C60A 120.0
C64A C65A C66A 122.2(11)
C60A C65A C66A 117.7(11)
C61B C60B C65B 120.0
C61B C60B N4 115.3(7)
C65B C60B N4 124.3(7)
C62B C61B C60B 120.0
C62B C61B C31B 118.9(9)
C60B C61B C31B 121.1(9)
C63B C62B C61B 120.0
C62B C63B C64B 120.0
C65B C64B C63B 120.0
C64B C65B C60B 120.0
C64B C65B C66B 119.3(8)
C60B C65B C66B 120.6(8)

loop_
_geom_bond_atom_site_label_1
_geom_bond_atom_site_label_2
_geom_bond_distance
Ni2 N3 2.021(4)
Ni2 N4 2.025(5)
Ni2 Br4 2.3073(11)
Ni2 Br3 2.3414(11)
Ni1 N2 2.029(5)
Ni1 N1 2.041(5)
Ni1 Br1 2.3390(10)
Ni1 Br2 2.3459(10)
Cl1 C59 1.752(9)
Cl2 C59 1.747(9)
N3 C16 1.272(7)
N3 C18 1.450(8)
N4 C17 1.276(7)
N4 C60B 1.445(8)
N4 C60A 1.477(9)
N1 C12 1.250(7)
N1 C5 1.443(7)
N2 C9 1.264(7)
N2 C11 1.442(7)
C1A C22 1.459(13)
C1B C33 1.383(14)
C2A C36 1.395(12)
C2B C21 1.22(3)
C5 C28 1.399(8)
C5 C6 1.403(8)
C6 C27 1.383(8)
C6 C13 1.490(9)
C7 C11 1.399(8)
C7 C8 1.407(8)
C7 C23 1.505(9)
C8 C25 1.364(10)
C9 C12 1.499(8)
C9 C22 1.516(8)
C10 C11 1.385(8)
C10 C24 1.400(9)
C10 C19 1.495(9)
C12 C33 1.497(9)
C14 C15 1.362(11)
C14 C28 1.401(9)
C15 C27 1.355(10)
C16 C17 1.489(9)
C16 C21 1.504(8)
C17 C36 1.515(8)
C18 C20 1.368(11)
C18 C32 1.430(11)
C20 C29 1.450(12)
C20 C49 1.475(12)
C21 C51 1.549(13)
C21 C56 1.635(13)
C22 C38 1.526(12)
C22 C30 1.655(12)
C24 C25 1.377(10)
C26 C28 1.489(10)
C29 C48 1.370(17)
C30 C40 1.483(13)
C32 C47 1.396(13)
C32 C46 1.490(13)
C33 C38 1.483(11)
C33 C40 1.616(14)
C36 C51 1.435(13)
C36 C55 1.673(13)
C37 C38 1.544(14)
C38 C39B 1.536(17)
C38 C39A 1.622(17)
C47 C48 1.351(18)
C51 C53 1.468(13)
C51 C52 1.578(11)
C55 C56 1.348(19)
C31A C61A 1.494(9)
C60A C61A 1.3900
C60A C65A 1.3900
C61A C62A 1.3900
C62A C63A 1.3900
C63A C64A 1.3900
C64A C65A 1.3900
C65A C66A 1.499(9)
C31B C61B 1.494(9)
C60B C61B 1.3900
C60B C65B 1.3900
C61B C62B 1.3900
C62B C63B 1.3900
C63B C64B 1.3900
C64B C65B 1.3900
C65B C66B 1.507(9)
